data_4312745
loop_
_publ_author_name
'Takuya Matsumoto'
'Yohsuke Kamada'
'Toyonari Sugimoto'
'Toshiji Tada'
'Satoru Noguchi'
'Hiroyuki Nakazumi'
'Takashi Kawakami'
'Kizashi Yamaguchi'
'Motoo Shiro'

_publ_contact_author_email toyonari@iwate.riast.osakafu-u.ac.jp
_publ_contact_author_fax 0722-52-4175
_publ_contact_author_name 'T. Matsumoto'
_publ_contact_author_phone 0722-52-4175
_publ_section_title
;
 One-Dimensional CuBr42- Ion Array and CuBr3- Ion Chain Included in the \p
 Conducting Framework Composed of
 Bis(methylthio)tetrathiafulvalenothioquinone-
 -1,3-dithiocarbonatodithiolemethide Molecules
;
_journal_name_full 'Inorganic Chemistry'
_journal_page_first 8638
_journal_page_last 8645
_journal_paper_doi 10.1021/ic0300971
_journal_volume 42
_journal_year 2003
_chemical_formula_moiety 'C12 H6 O S11 '
_chemical_formula_sum 'C12 H6 O S11'
_chemical_formula_weight 518.94
_space_group_IT_number 2
_symmetry_cell_setting triclinic
_symmetry_Int_Tables_number 2
_symmetry_space_group_name_Hall '-P 1'
_symmetry_space_group_name_H-M 'P -1'
_cell_angle_alpha 91.10(1)
_cell_angle_beta 103.56(1)
_cell_angle_gamma 101.68(1)
_cell_formula_units_Z 4
_cell_length_a 8.395(2)
_cell_length_b 14.273(4)
_cell_length_c 16.517(3)
_cell_measurement_reflns_used 8913
_cell_measurement_temperature 173.2
_cell_measurement_theta_max 27.4
_cell_measurement_theta_min 3.0
_cell_volume 1879.5(8)
_computing_cell_refinement PROCESS-AUTO
_computing_data_collection PROCESS-AUTO
_computing_data_reduction 'teXsan Ver. 1.10'
_computing_publication_material 'teXsan Ver. 1.10'
_computing_structure_refinement 'teXsan Ver. 1.10'
_computing_structure_solution SIR92
_diffrn_detector_area_resol_mean 10.0
_diffrn_measured_fraction_theta_full 0.9845
_diffrn_measured_fraction_theta_max 0.9845
_diffrn_measurement_device_type 'Rigaku RAXIS-RAPID Imaging Plate'
_diffrn_measurement_method \w
_diffrn_radiation_type 'Mo K\a'
_diffrn_radiation_wavelength 0.7107
_diffrn_reflns_av_R_equivalents 0.063
_diffrn_reflns_limit_h_max 10
_diffrn_reflns_limit_h_min -9
_diffrn_reflns_limit_k_max 18
_diffrn_reflns_limit_k_min -18
_diffrn_reflns_limit_l_max 20
_diffrn_reflns_limit_l_min -21
_diffrn_reflns_number 17839
_diffrn_reflns_theta_full 27.49
_diffrn_reflns_theta_max 27.49
_exptl_absorpt_coefficient_mu 1.283
_exptl_absorpt_correction_T_max 0.962
_exptl_absorpt_correction_T_min 0.655
_exptl_absorpt_correction_type multi-scan
_exptl_absorpt_process_details '(Higashi, 1995)'
_exptl_crystal_colour green
_exptl_crystal_density_diffrn 1.834
_exptl_crystal_density_method 'not measured'
_exptl_crystal_description platelet
_exptl_crystal_size_max 0.300
_exptl_crystal_size_mid 0.250
_exptl_crystal_size_min 0.030
_refine_diff_density_max 1.35
_refine_diff_density_min -1.42
_refine_ls_extinction_method none
_refine_ls_goodness_of_fit_ref 1.212
_refine_ls_hydrogen_treatment noref
_refine_ls_number_parameters 433
_refine_ls_number_reflns 8468
_refine_ls_R_factor_gt 0.0575
_refine_ls_shift/su_max 0.0010
_refine_ls_structure_factor_coef F
_refine_ls_weighting_details 'w = 1/[\s^2^(Fo) + 0.00063|Fo|^2^]'
_refine_ls_weighting_scheme calc
_refine_ls_wR_factor_ref 0.0825
_reflns_number_gt 4397
_reflns_number_total 8468
_reflns_threshold_expression F^2^>2.0\s(F^2^)
_cod_data_source_file ic0300971_1.cif
_cod_data_source_block yk102301
_cod_original_sg_symbol_H-M 'P -1 '
_cod_original_formula_sum 'C12 H6 O S11 '
_cod_database_code 4312745

loop_
_symmetry_equiv_pos_as_xyz
x,y,z
-x,-y,-z

loop_
_atom_site_label
_atom_site_type_symbol
_atom_site_fract_x
_atom_site_fract_y
_atom_site_fract_z
_atom_site_U_iso_or_equiv
_atom_site_adp_type
_atom_site_occupancy
_atom_site_calc_flag
_atom_site_refinement_flags
_atom_site_disorder_assembly
_atom_site_disorder_group
S1 S 0.0449(3) 0.8659(2) 0.2721(1) 0.0302(6) Uani 1.00 d . . .
S2 S 0.0342(3) 0.9250(1) 0.0789(1) 0.0275(6) Uani 1.00 d . . .
S3 S 0.1494(3) 0.6849(1) 0.2244(1) 0.0237(5) Uani 1.00 d . . .
S4 S 0.1334(3) 0.7391(1) 0.0498(1) 0.0228(5) Uani 1.00 d . . .
S5 S 0.2484(3) 0.4852(1) 0.1790(1) 0.0264(6) Uani 1.00 d . . .
S6 S 0.2382(3) 0.5417(1) 0.0061(1) 0.0232(5) Uani 1.00 d . . .
S7 S 0.3030(3) 0.2918(1) 0.1449(1) 0.0306(6) Uani 1.00 d . . .
S8 S 0.3473(3) 0.2566(1) -0.0213(1) 0.0222(5) Uani 1.00 d . . .
S9 S 0.3027(3) 0.4176(1) -0.1298(1) 0.0215(5) Uani 1.00 d . . .
S10 S 0.4215(3) 0.1457(1) -0.1641(1) 0.0271(6) Uani 1.00 d . . .
S11 S 0.3805(3) 0.3084(1) -0.2733(1) 0.0249(5) Uani 1.00 d . . .
S12 S -0.4234(3) 0.0934(2) 0.2933(1) 0.0352(6) Uani 1.00 d . . .
S13 S -0.2932(3) 0.2050(2) 0.1412(1) 0.0341(6) Uani 1.00 d . . .
S14 S -0.1579(2) 0.2421(1) 0.4129(1) 0.0217(5) Uani 1.00 d . . .
S15 S -0.0429(3) 0.3434(1) 0.2750(1) 0.0251(5) Uani 1.00 d . . .
S16 S 0.1047(2) 0.3882(1) 0.5494(1) 0.0234(5) Uani 1.00 d . . .
S17 S 0.2312(2) 0.5019(1) 0.4204(1) 0.0226(5) Uani 1.00 d . . .
S18 S 0.3198(3) 0.5195(1) 0.6908(1) 0.0256(5) Uani 1.00 d . . .
S19 S 0.4998(2) 0.6877(1) 0.4606(1) 0.0221(5) Uani 1.00 d . . .
S20 S 0.5503(2) 0.6767(1) 0.6448(1) 0.0200(5) Uani 1.00 d . . .
S21 S 0.7872(3) 0.8664(1) 0.4870(1) 0.0257(5) Uani 1.00 d . . .
S22 S 0.8346(3) 0.8570(1) 0.6724(1) 0.0248(5) Uani 1.00 d . . .
O1 O 0.4629(7) 0.1511(4) -0.3180(3) 0.033(2) Uani 1.00 d . . .
O2 O 1.0221(7) 0.9849(4) 0.6004(3) 0.036(2) Uani 1.00 d . . .
C1 C 0.148(1) 0.8261(7) 0.3695(5) 0.038(3) Uani 1.00 d . . .
C2 C 0.232(1) 1.0106(6) 0.1140(6) 0.051(3) Uani 1.00 d . . .
C3 C 0.0979(9) 0.7949(5) 0.1976(4) 0.021(2) Uani 1.00 d . . .
C4 C 0.0882(9) 0.8197(5) 0.1193(4) 0.023(2) Uani 1.00 d . . .
C5 C 0.1708(9) 0.6532(5) 0.1238(4) 0.017(2) Uani 1.00 d . . .
C6 C 0.2141(9) 0.5718(5) 0.1064(4) 0.016(2) Uani 1.00 d . . .
C7 C 0.2777(9) 0.3982(5) 0.1123(4) 0.021(2) Uani 1.00 d . . .
C8 C 0.2774(9) 0.4280(6) 0.0294(4) 0.022(2) Uani 1.00 d . . .
C9 C 0.3058(9) 0.3705(5) -0.0325(4) 0.019(2) Uani 1.00 d . . .
C10 C 0.3729(9) 0.2468(5) -0.1235(4) 0.020(2) Uani 1.00 d . . .
C11 C 0.3501(9) 0.3174(6) -0.1722(4) 0.021(2) Uani 1.00 d . . .
C12 C 0.4293(9) 0.1933(6) -0.2626(4) 0.024(2) Uani 1.00 d . . .
C13 C -0.423(1) 0.0600(6) 0.3972(5) 0.031(2) Uani 1.00 d . . .
C14 C -0.167(1) 0.1203(7) 0.1279(5) 0.042(3) Uani 1.00 d . . .
C15 C -0.2604(9) 0.1946(6) 0.3098(4) 0.024(2) Uani 1.00 d . . .
C16 C -0.2060(10) 0.2425(5) 0.2478(4) 0.025(2) Uani 1.00 d . . .
C17 C -0.0190(9) 0.3397(5) 0.3844(4) 0.022(2) Uani 1.00 d . . .
C18 C 0.0923(9) 0.4019(5) 0.4421(4) 0.020(2) Uani 1.00 d . . .
C19 C 0.2544(9) 0.4904(5) 0.5880(4) 0.016(2) Uani 1.00 d . . .
C20 C 0.3172(9) 0.5451(5) 0.5270(4) 0.020(2) Uani 1.00 d . . .
C21 C 0.4416(9) 0.6281(5) 0.5433(4) 0.019(2) Uani 1.00 d . . .
C22 C 0.6545(9) 0.7736(5) 0.5242(4) 0.021(2) Uani 1.00 d . . .
C23 C 0.6805(9) 0.7703(5) 0.6078(4) 0.020(2) Uani 1.00 d . . .
C24 C 0.904(1) 0.9173(5) 0.5895(5) 0.026(2) Uani 1.00 d . . .
H1 H 0.1064 0.7594 0.3715 0.0461 Uiso 1.00 calc . . .
H2 H 0.2656 0.8377 0.3738 0.0461 Uiso 1.00 calc . . .
H3 H 0.1276 0.8602 0.4145 0.0461 Uiso 1.00 calc . . .
H4 H 0.2658 1.0141 0.1732 0.0616 Uiso 1.00 calc . . .
H5 H 0.3144 0.9906 0.0913 0.0616 Uiso 1.00 calc . . .
H6 H 0.2185 1.0719 0.0958 0.0616 Uiso 1.00 calc . . .
H7 H -0.4430 0.1113 0.4284 0.0374 Uiso 1.00 calc . . .
H8 H -0.5092 0.0047 0.3953 0.0374 Uiso 1.00 calc . . .
H9 H -0.3177 0.0464 0.4231 0.0374 Uiso 1.00 calc . . .
H10 H -0.1816 0.0707 0.1647 0.0500 Uiso 1.00 calc . . .
H11 H -0.2008 0.0935 0.0719 0.0500 Uiso 1.00 calc . . .
H12 H -0.0524 0.1521 0.1402 0.0500 Uiso 1.00 calc . . .

loop_
_atom_site_aniso_label
_atom_site_aniso_U_11
_atom_site_aniso_U_22
_atom_site_aniso_U_33
_atom_site_aniso_U_12
_atom_site_aniso_U_13
_atom_site_aniso_U_23
S1 0.040(1) 0.032(1) 0.0228(10) 0.019(1) 0.0058(9) -0.0021(8)
S2 0.031(1) 0.022(1) 0.028(1) 0.0099(9) 0.0015(9) 0.0031(8)
S3 0.032(1) 0.022(1) 0.0189(9) 0.0111(9) 0.0055(8) 0.0002(8)
S4 0.029(1) 0.021(1) 0.0177(9) 0.0070(9) 0.0038(8) -0.0002(7)
S5 0.042(1) 0.023(1) 0.0176(9) 0.0114(9) 0.0104(9) 0.0006(8)
S6 0.035(1) 0.020(1) 0.0185(9) 0.0108(9) 0.0099(8) 0.0030(7)
S7 0.053(2) 0.021(1) 0.0197(9) 0.014(1) 0.0084(10) 0.0035(8)
S8 0.029(1) 0.020(1) 0.0175(9) 0.0067(8) 0.0042(8) 0.0014(7)
S9 0.030(1) 0.019(1) 0.0170(8) 0.0085(8) 0.0074(8) 0.0012(7)
S10 0.034(1) 0.025(1) 0.0245(10) 0.0139(9) 0.0060(9) -0.0028(8)
S11 0.034(1) 0.023(1) 0.0202(9) 0.0066(9) 0.0122(8) 0.0000(8)
S12 0.029(1) 0.035(1) 0.034(1) -0.0091(10) 0.0056(10) -0.0105(9)
S13 0.035(1) 0.046(1) 0.0189(9) 0.014(1) -0.0012(9) -0.0034(9)
S14 0.023(1) 0.020(1) 0.0201(9) 0.0012(8) 0.0040(8) -0.0025(7)
S15 0.030(1) 0.021(1) 0.0242(10) 0.0023(9) 0.0084(9) 0.0011(8)
S16 0.023(1) 0.022(1) 0.0229(9) 0.0003(8) 0.0055(8) 0.0015(8)
S17 0.024(1) 0.021(1) 0.0189(9) -0.0013(8) 0.0033(8) -0.0041(7)
S18 0.036(1) 0.022(1) 0.0183(9) 0.0050(9) 0.0072(8) 0.0021(8)
S19 0.023(1) 0.024(1) 0.0181(9) 0.0001(8) 0.0052(8) 0.0020(7)
S20 0.021(1) 0.019(1) 0.0177(8) 0.0022(8) 0.0019(8) -0.0006(7)
S21 0.025(1) 0.024(1) 0.0263(10) 0.0026(9) 0.0055(8) 0.0028(8)
S22 0.023(1) 0.022(1) 0.0258(10) -0.0017(8) 0.0040(8) -0.0046(8)
O1 0.047(4) 0.023(3) 0.033(3) 0.010(3) 0.016(3) -0.007(2)
O2 0.030(4) 0.039(4) 0.040(3) 0.002(3) 0.012(3) -0.004(3)
C1 0.055(6) 0.051(6) 0.017(4) 0.029(5) 0.007(4) 0.001(4)
C2 0.052(7) 0.022(5) 0.063(6) 0.010(5) -0.020(5) -0.008(4)
C3 0.019(4) 0.021(4) 0.020(4) 0.003(3) -0.001(3) -0.003(3)
C4 0.023(4) 0.020(4) 0.020(4) 0.003(3) -0.002(3) -0.003(3)
C5 0.021(4) 0.022(4) 0.012(3) 0.009(3) 0.006(3) 0.003(3)
C6 0.017(4) 0.007(3) 0.019(3) -0.008(3) 0.004(3) -0.002(3)
C7 0.016(4) 0.023(4) 0.020(4) -0.003(3) 0.004(3) -0.001(3)
C8 0.019(4) 0.035(5) 0.012(3) 0.011(3) 0.001(3) 0.002(3)
C9 0.029(4) 0.010(4) 0.018(3) 0.003(3) 0.009(3) -0.003(3)
C10 0.025(4) 0.013(4) 0.019(3) 0.002(3) 0.001(3) -0.005(3)
C11 0.017(4) 0.031(5) 0.017(3) 0.007(3) 0.006(3) -0.002(3)
C12 0.012(4) 0.029(5) 0.026(4) 0.000(3) 0.003(3) -0.004(3)
C13 0.024(5) 0.024(5) 0.045(5) -0.001(4) 0.013(4) 0.003(4)
C14 0.057(7) 0.062(7) 0.019(4) 0.037(5) 0.015(4) 0.002(4)
C15 0.013(4) 0.036(5) 0.023(4) 0.009(3) 0.001(3) -0.004(3)
C16 0.027(5) 0.025(4) 0.021(4) 0.009(4) 0.000(3) -0.004(3)
C17 0.020(4) 0.020(4) 0.027(4) 0.007(3) 0.005(3) -0.003(3)
C18 0.021(4) 0.012(4) 0.026(4) 0.004(3) 0.003(3) -0.003(3)
C19 0.016(4) 0.010(4) 0.021(3) 0.000(3) 0.001(3) 0.001(3)
C20 0.021(4) 0.024(4) 0.019(4) 0.012(3) 0.004(3) -0.001(3)
C21 0.015(4) 0.026(4) 0.019(3) 0.006(3) 0.005(3) 0.003(3)
C22 0.018(4) 0.020(4) 0.026(4) 0.001(3) 0.009(3) 0.002(3)
C23 0.017(4) 0.015(4) 0.025(4) 0.004(3) 0.001(3) -0.006(3)
C24 0.026(5) 0.016(4) 0.038(4) 0.008(4) 0.011(4) -0.004(3)

loop_
_atom_type_symbol
_atom_type_description
_atom_type_scat_dispersion_real
_atom_type_scat_dispersion_imag
_atom_type_scat_source
C C 0.003 0.002
;International Tables for Crystallography
(1992, Vol. C, Tables 4.2.6.8 and 6.1.1.1)
;
H H 0.000 0.000
;International Tables for Crystallography
(1992, Vol. C, Table 6.1.1.2)
;
S S 0.125 0.123
;International Tables for Crystallography
(1992, Vol. C, Tables 4.2.6.8 and 6.1.1.1)
;
O O 0.011 0.006
;International Tables for Crystallography
(1992, Vol. C, Tables 4.2.6.8 and 6.1.1.1)
;

loop_
_geom_angle_atom_site_label_1
_geom_angle_atom_site_label_2
_geom_angle_atom_site_label_3
_geom_angle
_geom_angle_site_symmetry_1
_geom_angle_site_symmetry_2
_geom_angle_site_symmetry_3
_geom_angle_publ_flag
C1 S1 C3 102.5(4) . 1_555 1_555 yes
C2 S2 C4 101.3(4) . 1_555 1_555 yes
C3 S3 C5 94.7(3) . 1_555 1_555 yes
C4 S4 C5 95.0(3) . 1_555 1_555 yes
C6 S5 C7 98.1(3) . 1_555 1_555 yes
C6 S6 C8 95.2(3) . 1_555 1_555 yes
C9 S8 C10 92.8(3) . 1_555 1_555 yes
C9 S9 C11 93.8(3) . 1_555 1_555 yes
C10 S10 C12 94.2(3) . 1_555 1_555 yes
C11 S11 C12 93.9(3) . 1_555 1_555 yes
C13 S12 C15 102.6(4) . 1_555 1_555 yes
C14 S13 C16 99.9(4) . 1_555 1_555 yes
C15 S14 C17 96.1(4) . 1_555 1_555 yes
C16 S15 C17 95.9(3) . 1_555 1_555 yes
C18 S16 C19 97.8(3) . 1_555 1_555 yes
C18 S17 C20 95.0(3) . 1_555 1_555 yes
C21 S19 C22 94.0(3) . 1_555 1_555 yes
C21 S20 C23 93.1(3) . 1_555 1_555 yes
C22 S21 C24 94.5(4) . 1_555 1_555 yes
C23 S22 C24 95.1(4) . 1_555 1_555 yes
S1 C1 H1 109.5 . 1_555 1_555 no
S1 C1 H2 109.5 . 1_555 1_555 no
S1 C1 H3 109.5 . 1_555 1_555 no
H1 C1 H2 109.5 . 1_555 1_555 no
H1 C1 H3 109.5 . 1_555 1_555 no
H2 C1 H3 109.5 . 1_555 1_555 no
S2 C2 H4 109.5 . 1_555 1_555 no
S2 C2 H5 109.5 . 1_555 1_555 no
S2 C2 H6 109.5 . 1_555 1_555 no
H4 C2 H5 109.5 . 1_555 1_555 no
H4 C2 H6 109.5 . 1_555 1_555 no
H5 C2 H6 109.5 . 1_555 1_555 no
S1 C3 S3 119.4(4) . 1_555 1_555 yes
S1 C3 C4 121.7(6) . 1_555 1_555 yes
S3 C3 C4 118.7(6) . 1_555 1_555 yes
S2 C4 S4 116.8(4) . 1_555 1_555 yes
S2 C4 C3 126.1(6) . 1_555 1_555 yes
S4 C4 C3 117.1(6) . 1_555 1_555 yes
S3 C5 S4 114.5(4) . 1_555 1_555 yes
S3 C5 C6 122.2(5) . 1_555 1_555 yes
S4 C5 C6 123.2(5) . 1_555 1_555 yes
S5 C6 S6 114.6(4) . 1_555 1_555 yes
S5 C6 C5 123.5(5) . 1_555 1_555 yes
S6 C6 C5 121.9(5) . 1_555 1_555 yes
S5 C7 S7 120.9(4) . 1_555 1_555 yes
S5 C7 C8 113.8(6) . 1_555 1_555 yes
S7 C7 C8 125.3(6) . 1_555 1_555 yes
S6 C8 C7 118.1(5) . 1_555 1_555 yes
S6 C8 C9 119.0(5) . 1_555 1_555 yes
C7 C8 C9 122.9(7) . 1_555 1_555 yes
S8 C9 S9 116.9(4) . 1_555 1_555 yes
S8 C9 C8 125.7(5) . 1_555 1_555 yes
S9 C9 C8 117.4(5) . 1_555 1_555 yes
S8 C10 S10 122.5(4) . 1_555 1_555 yes
S8 C10 C11 119.0(5) . 1_555 1_555 yes
S10 C10 C11 118.5(5) . 1_555 1_555 yes
S9 C11 S11 123.6(4) . 1_555 1_555 yes
S9 C11 C10 117.5(5) . 1_555 1_555 yes
S11 C11 C10 118.8(6) . 1_555 1_555 yes
S10 C12 S11 114.5(4) . 1_555 1_555 yes
S10 C12 O1 123.3(6) . 1_555 1_555 yes
S11 C12 O1 122.2(6) . 1_555 1_555 yes
S12 C13 H7 109.5 . 1_555 1_555 no
S12 C13 H8 109.5 . 1_555 1_555 no
S12 C13 H9 109.5 . 1_555 1_555 no
H7 C13 H8 109.5 . 1_555 1_555 no
H7 C13 H9 109.5 . 1_555 1_555 no
H8 C13 H9 109.5 . 1_555 1_555 no
S13 C14 H10 109.5 . 1_555 1_555 no
S13 C14 H11 109.5 . 1_555 1_555 no
S13 C14 H12 109.5 . 1_555 1_555 no
H10 C14 H11 109.5 . 1_555 1_555 no
H10 C14 H12 109.5 . 1_555 1_555 no
H11 C14 H12 109.5 . 1_555 1_555 no
S12 C15 S14 119.7(4) . 1_555 1_555 yes
S12 C15 C16 124.3(6) . 1_555 1_555 yes
S14 C15 C16 116.0(6) . 1_555 1_555 yes
S13 C16 S15 119.3(4) . 1_555 1_555 yes
S13 C16 C15 122.2(6) . 1_555 1_555 yes
S15 C16 C15 118.5(6) . 1_555 1_555 yes
S14 C17 S15 113.5(4) . 1_555 1_555 yes
S14 C17 C18 121.3(6) . 1_555 1_555 yes
S15 C17 C18 125.2(6) . 1_555 1_555 yes
S16 C18 S17 114.9(4) . 1_555 1_555 yes
S16 C18 C17 120.4(6) . 1_555 1_555 yes
S17 C18 C17 124.7(6) . 1_555 1_555 yes
S16 C19 S18 120.8(4) . 1_555 1_555 yes
S16 C19 C20 115.2(5) . 1_555 1_555 yes
S18 C19 C20 123.9(5) . 1_555 1_555 yes
S17 C20 C19 117.1(6) . 1_555 1_555 yes
S17 C20 C21 117.3(5) . 1_555 1_555 yes
C19 C20 C21 125.6(6) . 1_555 1_555 yes
S19 C21 S20 117.0(4) . 1_555 1_555 yes
S19 C21 C20 119.4(5) . 1_555 1_555 yes
S20 C21 C20 123.6(5) . 1_555 1_555 yes
S19 C22 S21 124.0(4) . 1_555 1_555 yes
S19 C22 C23 119.1(6) . 1_555 1_555 yes
S21 C22 C23 116.9(6) . 1_555 1_555 yes
S20 C23 S22 123.7(4) . 1_555 1_555 yes
S20 C23 C22 116.8(5) . 1_555 1_555 yes
S22 C23 C22 119.5(6) . 1_555 1_555 yes
S21 C24 S22 114.0(4) . 1_555 1_555 yes
S21 C24 O2 122.4(6) . 1_555 1_555 yes
S22 C24 O2 123.6(6) . 1_555 1_555 yes

loop_
_geom_bond_atom_site_label_1
_geom_bond_atom_site_label_2
_geom_bond_distance
_geom_bond_site_symmetry_1
_geom_bond_site_symmetry_2
_geom_bond_publ_flag
S1 C1 1.801(8) . . yes
S1 C3 1.769(7) . . yes
S2 C2 1.811(10) . . yes
S2 C4 1.756(8) . . yes
S3 C3 1.748(8) . . yes
S3 C5 1.772(6) . . yes
S4 C4 1.764(7) . . yes
S4 C5 1.769(7) . . yes
S5 C6 1.756(7) . . yes
S5 C7 1.737(7) . . yes
S6 C6 1.770(7) . . yes
S6 C8 1.751(8) . . yes
S7 C7 1.657(8) . . yes
S8 C9 1.735(7) . . yes
S8 C10 1.757(7) . . yes
S9 C9 1.751(7) . . yes
S9 C11 1.737(7) . . yes
S10 C10 1.740(7) . . yes
S10 C12 1.786(8) . . yes
S11 C11 1.755(7) . . yes
S11 C12 1.775(8) . . yes
S12 C13 1.790(8) . . yes
S12 C15 1.744(8) . . yes
S13 C14 1.801(9) . . yes
S13 C16 1.768(7) . . yes
S14 C15 1.769(7) . . yes
S14 C17 1.774(8) . . yes
S15 C16 1.743(8) . . yes
S15 C17 1.773(7) . . yes
S16 C18 1.767(7) . . yes
S16 C19 1.721(7) . . yes
S17 C18 1.752(7) . . yes
S17 C20 1.785(7) . . yes
S18 C19 1.673(7) . . yes
S19 C21 1.738(7) . . yes
S19 C22 1.720(8) . . yes
S20 C21 1.762(7) . . yes
S20 C23 1.763(7) . . yes
S21 C22 1.770(7) . . yes
S21 C24 1.801(8) . . yes
S22 C23 1.730(7) . . yes
S22 C24 1.780(8) . . yes
O1 C12 1.203(8) . . yes
O2 C24 1.212(9) . . yes
C1 H1 0.950 . . no
C1 H2 0.950 . . no
C1 H3 0.950 . . no
C2 H4 0.950 . . no
C2 H5 0.950 . . no
C2 H6 0.950 . . no
C3 C4 1.336(9) . . yes
C5 C6 1.332(9) . . yes
C7 C8 1.442(9) . . yes
C8 C9 1.392(9) . . yes
C10 C11 1.317(10) . . yes
C13 H7 0.950 . . no
C13 H8 0.950 . . no
C13 H9 0.950 . . no
C14 H10 0.950 . . no
C14 H11 0.950 . . no
C14 H12 0.950 . . no
C15 C16 1.36(1) . . yes
C17 C18 1.335(10) . . yes
C19 C20 1.420(9) . . yes
C20 C21 1.39(1) . . yes
C22 C23 1.349(9) . . yes

loop_
_geom_contact_atom_site_label_1
_geom_contact_atom_site_label_2
_geom_contact_distance
_geom_contact_site_symmetry_1
_geom_contact_site_symmetry_2
_geom_contact_publ_flag
S1 O2 3.187(6) . 2_676 ?
S2 S2 3.422(4) . 2_575 ?
S3 C12 3.515(8) . 2_665 ?
S3 O1 3.589(6) . 2_665 ?
S5 S15 3.540(3) . . ?
S7 S20 3.390(3) . 2_666 ?
S8 C4 3.566(8) . 2_565 ?
S9 S18 3.345(2) . 1_554 ?
S11 S18 3.198(3) . 1_554 ?
S11 S19 3.467(2) . 2_665 ?
S12 O1 3.479(6) . 2_555 ?
S14 C24 3.422(8) . 2_666 ?
S14 C21 3.490(7) . 2_566 ?
S15 S18 3.460(3) . 2_566 ?
S17 C21 3.561(7) . 2_666 ?
S18 C17 3.556(8) . 2_566 ?
S19 O1 3.347(6) . 2_665 ?
S20 C15 3.532(7) . 2_566 ?
S21 O2 2.995(6) . 2_776 ?
S21 O1 3.046(6) . 2_665 ?
O1 C13 3.185(10) . 2_555 ?
O1 C1 3.52(1) . 2_665 ?
O1 C22 3.568(9) . 2_665 ?
O2 O2 3.30(1) . 2_776 ?
O2 C1 3.38(1) . 2_676 ?
O2 C13 3.545(10) . 2_666 ?
O2 C24 3.592(9) . 2_776 ?
C6 C11 3.577(10) . 2_665 ?
C13 C23 3.55(1) . 2_566 ?
C17 C23 3.493(10) . 2_666 ?
C17 C19 3.510(10) . 2_566 ?
C18 C19 3.50(1) . 2_566 ?
C18 C22 3.57(1) . 2_666 ?
C18 C23 3.594(10) . 2_666 ?

loop_
_geom_torsion_atom_site_label_1
_geom_torsion_atom_site_label_2
_geom_torsion_atom_site_label_3
_geom_torsion_atom_site_label_4
_geom_torsion
_geom_torsion_site_symmetry_1
_geom_torsion_site_symmetry_2
_geom_torsion_site_symmetry_3
_geom_torsion_site_symmetry_4
_geom_torsion_publ_flag
S1 C3 S3 C5 176.2(5) 1_555 1_555 1_555 1_555 yes
S1 C3 C4 S2 3(1) 1_555 1_555 1_555 1_555 yes
S1 C3 C4 S4 -176.5(4) 1_555 1_555 1_555 1_555 yes
S2 C4 S4 C5 -178.8(5) 1_555 1_555 1_555 1_555 yes
S2 C4 C3 S3 178.5(4) 1_555 1_555 1_555 1_555 yes
S3 C3 S1 C1 24.6(6) 1_555 1_555 1_555 1_555 yes
S3 C3 C4 S4 -1.4(9) 1_555 1_555 1_555 1_555 yes
S3 C5 S4 C4 -0.5(5) 1_555 1_555 1_555 1_555 yes
S3 C5 C6 S5 2.0(10) 1_555 1_555 1_555 1_555 yes
S3 C5 C6 S6 -179.0(4) 1_555 1_555 1_555 1_555 yes
S4 C4 S2 C2 -98.8(5) 1_555 1_555 1_555 1_555 yes
S4 C5 S3 C3 -0.1(5) 1_555 1_555 1_555 1_555 yes
S4 C5 C6 S5 -179.0(4) 1_555 1_555 1_555 1_555 yes
S4 C5 C6 S6 -0.1(9) 1_555 1_555 1_555 1_555 yes
S5 C6 S6 C8 3.0(5) 1_555 1_555 1_555 1_555 yes
S5 C7 C8 S6 -3.1(8) 1_555 1_555 1_555 1_555 yes
S5 C7 C8 C9 177.3(6) 1_555 1_555 1_555 1_555 yes
S6 C6 S5 C7 -4.5(5) 1_555 1_555 1_555 1_555 yes
S6 C8 C7 S7 176.9(4) 1_555 1_555 1_555 1_555 yes
S6 C8 C9 S8 179.7(4) 1_555 1_555 1_555 1_555 yes
S6 C8 C9 S9 0.8(9) 1_555 1_555 1_555 1_555 yes
S7 C7 S5 C6 -175.5(5) 1_555 1_555 1_555 1_555 yes
S7 C7 C8 C9 -2(1) 1_555 1_555 1_555 1_555 yes
S8 C9 S9 C11 -0.7(5) 1_555 1_555 1_555 1_555 yes
S8 C9 C8 C7 0(1) 1_555 1_555 1_555 1_555 yes
S8 C10 S10 C12 -178.7(5) 1_555 1_555 1_555 1_555 yes
S8 C10 C11 S9 2.1(9) 1_555 1_555 1_555 1_555 yes
S8 C10 C11 S11 178.6(4) 1_555 1_555 1_555 1_555 yes
S9 C9 S8 C10 1.5(5) 1_555 1_555 1_555 1_555 yes
S9 C9 C8 C7 -179.6(6) 1_555 1_555 1_555 1_555 yes
S9 C11 S11 C12 177.6(5) 1_555 1_555 1_555 1_555 yes
S9 C11 C10 S10 -179.7(4) 1_555 1_555 1_555 1_555 yes
S10 C10 S8 C9 179.7(5) 1_555 1_555 1_555 1_555 yes
S10 C10 C11 S11 -3.3(9) 1_555 1_555 1_555 1_555 yes
S10 C12 S11 C11 0.8(5) 1_555 1_555 1_555 1_555 yes
S11 C11 S9 C9 -177.1(5) 1_555 1_555 1_555 1_555 yes
S11 C12 S10 C10 -2.1(5) 1_555 1_555 1_555 1_555 yes
S12 C15 S14 C17 -178.6(5) 1_555 1_555 1_555 1_555 yes
S12 C15 C16 S13 -1(1) 1_555 1_555 1_555 1_555 yes
S12 C15 C16 S15 179.3(4) 1_555 1_555 1_555 1_555 yes
S13 C16 S15 C17 179.9(5) 1_555 1_555 1_555 1_555 yes
S13 C16 C15 S14 179.7(4) 1_555 1_555 1_555 1_555 yes
S14 C15 S12 C13 -5.3(6) 1_555 1_555 1_555 1_555 yes
S14 C15 C16 S15 0.5(9) 1_555 1_555 1_555 1_555 yes
S14 C17 S15 C16 1.0(5) 1_555 1_555 1_555 1_555 yes
S14 C17 C18 S16 0.2(9) 1_555 1_555 1_555 1_555 yes
S14 C17 C18 S17 -178.5(4) 1_555 1_555 1_555 1_555 yes
S15 C16 S13 C14 92.6(5) 1_555 1_555 1_555 1_555 yes
S15 C17 S14 C15 -0.8(5) 1_555 1_555 1_555 1_555 yes
S15 C17 C18 S16 -178.9(4) 1_555 1_555 1_555 1_555 yes
S15 C17 C18 S17 2(1) 1_555 1_555 1_555 1_555 yes
S16 C18 S17 C20 -2.0(5) 1_555 1_555 1_555 1_555 yes
S16 C19 C20 S17 0.9(8) 1_555 1_555 1_555 1_555 yes
S16 C19 C20 C21 -177.8(6) 1_555 1_555 1_555 1_555 yes
S17 C18 S16 C19 2.5(5) 1_555 1_555 1_555 1_555 yes
S17 C20 C19 S18 179.9(4) 1_555 1_555 1_555 1_555 yes
S17 C20 C21 S19 2.9(8) 1_555 1_555 1_555 1_555 yes
S17 C20 C21 S20 -175.6(4) 1_555 1_555 1_555 1_555 yes
S18 C19 S16 C18 179.0(5) 1_555 1_555 1_555 1_555 yes
S18 C19 C20 C21 1(1) 1_555 1_555 1_555 1_555 yes
S19 C21 S20 C23 -1.1(5) 1_555 1_555 1_555 1_555 yes
S19 C21 C20 C19 -178.5(6) 1_555 1_555 1_555 1_555 yes
S19 C22 S21 C24 -179.1(5) 1_555 1_555 1_555 1_555 yes
S19 C22 C23 S20 -0.2(8) 1_555 1_555 1_555 1_555 yes
S19 C22 C23 S22 -179.5(4) 1_555 1_555 1_555 1_555 yes
S20 C21 S19 C22 1.1(5) 1_555 1_555 1_555 1_555 yes
S20 C21 C20 C19 3(1) 1_555 1_555 1_555 1_555 yes
S20 C23 S22 C24 178.7(5) 1_555 1_555 1_555 1_555 yes
S20 C23 C22 S21 -179.0(4) 1_555 1_555 1_555 1_555 yes
S21 C22 S19 C21 178.2(5) 1_555 1_555 1_555 1_555 yes
S21 C22 C23 S22 1.7(8) 1_555 1_555 1_555 1_555 yes
S21 C24 S22 C23 1.7(5) 1_555 1_555 1_555 1_555 yes
S22 C23 S20 C21 180.0(5) 1_555 1_555 1_555 1_555 yes
S22 C24 S21 C22 -1.0(5) 1_555 1_555 1_555 1_555 yes
O1 C12 S10 C10 178.6(7) 1_555 1_555 1_555 1_555 yes
O1 C12 S11 C11 -179.9(7) 1_555 1_555 1_555 1_555 yes
O2 C24 S21 C22 177.1(7) 1_555 1_555 1_555 1_555 yes
O2 C24 S22 C23 -176.4(7) 1_555 1_555 1_555 1_555 yes
C1 S1 C3 C4 -160.3(7) 1_555 1_555 1_555 1_555 yes
C2 S2 C4 C3 81.3(8) 1_555 1_555 1_555 1_555 yes
C3 S3 C5 C6 178.9(7) 1_555 1_555 1_555 1_555 yes
C3 C4 S4 C5 1.1(7) 1_555 1_555 1_555 1_555 yes
C4 S4 C5 C6 -179.5(7) 1_555 1_555 1_555 1_555 yes
C4 C3 S3 C5 0.9(7) 1_555 1_555 1_555 1_555 yes
C5 C6 S5 C7 174.5(7) 1_555 1_555 1_555 1_555 yes
C5 C6 S6 C8 -176.0(6) 1_555 1_555 1_555 1_555 yes
C6 S5 C7 C8 4.5(6) 1_555 1_555 1_555 1_555 yes
C6 S6 C8 C7 0.0(6) 1_555 1_555 1_555 1_555 yes
C6 S6 C8 C9 179.7(6) 1_555 1_555 1_555 1_555 yes
C8 C9 S8 C10 -177.4(7) 1_555 1_555 1_555 1_555 yes
C8 C9 S9 C11 178.3(6) 1_555 1_555 1_555 1_555 yes
C9 S8 C10 C11 -2.2(7) 1_555 1_555 1_555 1_555 yes
C9 S9 C11 C10 -0.8(7) 1_555 1_555 1_555 1_555 yes
C10 C11 S11 C12 1.4(7) 1_555 1_555 1_555 1_555 yes
C11 C10 S10 C12 3.2(7) 1_555 1_555 1_555 1_555 yes
C13 S12 C15 C16 176.0(7) 1_555 1_555 1_555 1_555 yes
C14 S13 C16 C15 -86.6(7) 1_555 1_555 1_555 1_555 yes
C15 S14 C17 C18 -180.0(6) 1_555 1_555 1_555 1_555 yes
C15 C16 S15 C17 -0.9(7) 1_555 1_555 1_555 1_555 yes
C16 S15 C17 C18 -179.8(7) 1_555 1_555 1_555 1_555 yes
C16 C15 S14 C17 0.2(7) 1_555 1_555 1_555 1_555 yes
C17 C18 S16 C19 -176.3(6) 1_555 1_555 1_555 1_555 yes
C17 C18 S17 C20 176.7(7) 1_555 1_555 1_555 1_555 yes
C18 S16 C19 C20 -2.0(6) 1_555 1_555 1_555 1_555 yes
C18 S17 C20 C19 0.7(6) 1_555 1_555 1_555 1_555 yes
C18 S17 C20 C21 179.5(6) 1_555 1_555 1_555 1_555 yes
C20 C21 S19 C22 -177.6(6) 1_555 1_555 1_555 1_555 yes
C20 C21 S20 C23 177.4(6) 1_555 1_555 1_555 1_555 yes
C21 S19 C22 C23 -0.5(7) 1_555 1_555 1_555 1_555 yes
C21 S20 C23 C22 0.8(6) 1_555 1_555 1_555 1_555 yes
C22 C23 S22 C24 -2.1(7) 1_555 1_555 1_555 1_555 yes
C23 C22 S21 C24 -0.4(6) 1_555 1_555 1_555 1_555 yes
